data_7204983
loop_
_publ_author_name
'Linder, Michael R.'
'Frey, Wolfgang U.'
'Podlech, Joachim'

_publ_contact_author 'Joachim Podlech'
_publ_section_title
;
 Diazoketones as precursors in \^I&#x00B2;-lactam synthesis. New
 insights into the mechanism of the photochemically induced Staudinger
 reaction
;
_journal_issue 20
_journal_name_full 'Journal of the Chemical Society, Perkin Transactions 1'
_journal_page_first 2566
_journal_paper_doi 10.1039/b105748k
_journal_year 2001
_chemical_formula_sum 'C24 H24 N2 O3 S'
_chemical_formula_weight 420.51
_chemical_melting_point 378.5(5)
_chemical_name_systematic
; 
(3S,4R,1'S)-1-Benzyl-3-[1-(benzyloxycarbonylamino)ethyl]-4-(2-thienyl)-
azetidin-2-one 
;
_space_group_IT_number 4
_symmetry_cell_setting monoclinic
_symmetry_space_group_name_Hall 'P 2yb'
_symmetry_space_group_name_H-M 'P 1 21 1'
_atom_sites_solution_hydrogens geom
_atom_sites_solution_primary direct
_atom_sites_solution_secondary difmap
_audit_creation_method SHELXL
_cell_angle_alpha 90.00
_cell_angle_beta 90.117(5)
_cell_angle_gamma 90.00
_cell_formula_units_Z 4
_cell_length_a 9.2101(5)
_cell_length_b 20.7429(10)
_cell_length_c 11.5524(6)
_cell_measurement_reflns_used 50
_cell_measurement_temperature 293(2)
_cell_measurement_theta_max 50
_cell_measurement_theta_min 22.5
_cell_volume 2207.0(2)
_computing_cell_refinement 'SIEMENS XSCANS'
_computing_data_collection 'Siemens XSCANS'
_computing_data_reduction 'Siemens XSCANS and XEMP'
_computing_molecular_graphics 'SHELXTL - XP'
_computing_structure_refinement 'SHELXL-93 (Sheldrick, 1993)'
_computing_structure_solution 'SHELXS-86 (Sheldrick, 1990)'
_diffrn_ambient_temperature 293(2)
_diffrn_measurement_device 'Siemens P4'
_diffrn_measurement_method 'Omega Scan'
_diffrn_radiation_monochromator graphite
_diffrn_radiation_source 'fine-focus sealed tube'
_diffrn_radiation_type CuK\a
_diffrn_radiation_wavelength 1.54178
_diffrn_reflns_av_R_equivalents 0.0388
_diffrn_reflns_av_sigmaI/netI 0.0375
_diffrn_reflns_limit_h_max 10
_diffrn_reflns_limit_h_min -11
_diffrn_reflns_limit_k_max 24
_diffrn_reflns_limit_k_min -24
_diffrn_reflns_limit_l_max 13
_diffrn_reflns_limit_l_min -13
_diffrn_reflns_number 7539
_diffrn_reflns_theta_max 68.00
_diffrn_reflns_theta_min 3.83
_diffrn_standards_interval_count 100
_diffrn_standards_number 3
_exptl_absorpt_coefficient_mu 1.523
_exptl_absorpt_correction_T_max 1.0
_exptl_absorpt_correction_T_min 0.526
_exptl_absorpt_correction_type psi-scan
_exptl_crystal_colour colourless
_exptl_crystal_density_diffrn 1.266
_exptl_crystal_description plates
_exptl_crystal_F_000 888
_exptl_crystal_size_max 0.40
_exptl_crystal_size_mid 0.15
_exptl_crystal_size_min 0.15
_refine_diff_density_max 0.248
_refine_diff_density_min -0.194
_refine_diff_density_rms 0.057
_refine_ls_abs_structure_details 'Flack H D (1983), Acta Cryst. A39, 876-881'
_refine_ls_abs_structure_Flack 0.05(4)
_refine_ls_extinction_coef 0.0075(3)
_refine_ls_extinction_expression Fc^*^=kFc[1+0.001xFc^2^\l^3^/sin(2\q)]^-1/4^
_refine_ls_extinction_method SHELXL
_refine_ls_goodness_of_fit_all 1.169
_refine_ls_goodness_of_fit_obs 1.206
_refine_ls_matrix_type full
_refine_ls_number_parameters 616
_refine_ls_number_reflns 6660
_refine_ls_number_restraints 317
_refine_ls_restrained_S_all 1.263
_refine_ls_restrained_S_obs 1.192
_refine_ls_R_factor_all 0.0944
_refine_ls_R_factor_obs 0.0790
_refine_ls_shift/esd_max -0.033
_refine_ls_shift/esd_mean 0.001
_refine_ls_structure_factor_coef Fsqd
_refine_ls_weighting_details 'w=1/[\s^2^(Fo^2^)+(0.1483P)^2^+0.5129P] where P=(Fo^2^+2Fc^2^)/3'
_refine_ls_weighting_scheme calc
_refine_ls_wR_factor_all 0.2715
_refine_ls_wR_factor_obs 0.2244
_reflns_number_observed 5301
_reflns_number_total 6870
_reflns_observed_criterion >2sigma(I)
_cod_data_source_file b105748k.txt
_cod_data_source_block s549rc2
_cod_depositor_comments
;
The following automatic conversions were performed:
'_exptl_absorpt_correction_type' value 'Psi- Scan' changed to 'psi-scan'
according to '/home/adriana/struct/CIF-dictionaries/cif_core.dic'
dictionary named 'cif_core.dic' version 2.4.1 from 2010-06-29.

Automatic conversion script
Id: cif_fix_enum 1555 2011-01-17 13:19:09Z saulius 

The following automatic conversions were performed:

'_chemical_melting_point' value '378 - 379 K' was changed to
'378.5(5)' - the average value was taken and precision was estimated.

Automatic conversion script
Id: cif_fix_values 1569 2011-02-09 13:29:24Z adriana 

The following automatic conversions were performed:

'_refine_ls_weighting_scheme' value 'calc
w=1/[\s^2^(Fo^2^)+(0.1483P)^2^+0.5129P] where P=(Fo^2^+2Fc^2^)/3' was
changed to 'calc'. New tag '_refine_ls_weighting_details' was
created. The value of the new tag was set to
'w=1/[\s^2^(Fo^2^)+(0.1483P)^2^+0.5129P] where P=(Fo^2^+2Fc^2^)/3'.

Automatic conversion script
Id: cif_fix_values 3143 2015-03-26 13:38:13Z robertas 
;
_cod_original_sg_symbol_H-M P2(1)
_cod_database_code 7204983

loop_
_symmetry_equiv_pos_as_xyz
'x, y, z'
'-x, y+1/2, -z'

loop_
_atom_site_aniso_label
_atom_site_aniso_U_11
_atom_site_aniso_U_22
_atom_site_aniso_U_33
_atom_site_aniso_U_23
_atom_site_aniso_U_13
_atom_site_aniso_U_12
N1A 0.0766(10) 0.0555(8) 0.0818(10) -0.0018(8) -0.0034(8) 0.0082(8)
O1A 0.0823(9) 0.0905(10) 0.0852(9) -0.0015(8) -0.0075(7) -0.0227(8)
C1A 0.0586(10) 0.0656(10) 0.0718(10) -0.0031(9) 0.0039(9) 0.0005(9)
N2A 0.0436(7) 0.0724(9) 0.0732(8) -0.0130(7) -0.0005(6) 0.0001(7)
O2A 0.0534(7) 0.0990(10) 0.0871(8) -0.0044(8) -0.0078(6) -0.0008(8)
C2A 0.0523(9) 0.0611(9) 0.0648(9) -0.0081(8) 0.0032(8) 0.0078(8)
O3A 0.0623(7) 0.0840(8) 0.0818(8) -0.0226(7) -0.0029(6) -0.0084(7)
C3A 0.0564(9) 0.0589(9) 0.0787(11) -0.0013(9) -0.0026(9) 0.0049(9)
C4A 0.0502(8) 0.0602(9) 0.0720(10) -0.0032(8) 0.0028(8) 0.0076(8)
C5A 0.0748(12) 0.0543(10) 0.1009(14) 0.0012(10) 0.0001(11) -0.0069(10)
C6A 0.0521(9) 0.0700(10) 0.0688(9) -0.0050(9) 0.0045(8) -0.0042(9)
C7A 0.097(2) 0.0992(15) 0.0976(13) -0.0416(12) -0.0181(12) -0.0080(14)
C8A 0.0799(13) 0.0923(13) 0.0828(12) -0.0295(11) 0.0087(11) -0.0220(12)
C9A 0.115(2) 0.152(2) 0.0894(14) -0.0516(14) 0.0094(14) -0.037(2)
C10A 0.122(2) 0.199(2) 0.128(2) -0.090(2) 0.041(2) -0.067(2)
C11A 0.126(2) 0.147(2) 0.247(3) -0.124(2) 0.034(2) -0.037(2)
C12A 0.130(3) 0.087(2) 0.239(4) -0.041(2) 0.000(3) 0.004(2)
C13A 0.111(2) 0.090(2) 0.133(2) -0.003(2) 0.020(2) -0.009(2)
C14A 0.099(2) 0.0680(11) 0.0822(12) 0.0134(10) 0.0047(12) 0.0061(12)
C15A 0.0960(14) 0.0520(9) 0.0696(10) 0.0057(8) 0.0044(10) 0.0044(10)
C16A 0.180(3) 0.0864(14) 0.129(2) 0.0416(14) 0.070(2) 0.044(2)
C17A 0.201(3) 0.106(2) 0.170(2) 0.055(2) 0.103(2) 0.063(2)
C18A 0.153(2) 0.0880(15) 0.174(3) 0.039(2) 0.060(2) 0.055(2)
C19A 0.130(2) 0.0698(12) 0.120(2) 0.0139(14) -0.002(2) 0.0277(14)
C20A 0.111(2) 0.0645(11) 0.0856(13) 0.0219(10) -0.0030(13) 0.0034(13)
C21A 0.0797(12) 0.0712(11) 0.0720(11) -0.0046(10) -0.0121(10) 0.0017(11)
S1A 0.0892(5) 0.1045(6) 0.1340(7) -0.0345(5) -0.0206(5) -0.0121(5)
C22A 0.121(2) 0.086(2) 0.082(2) -0.024(2) 0.033(2) -0.003(2)
C23A 0.158(3) 0.113(3) 0.089(2) -0.017(2) -0.008(2) 0.007(3)
C24A 0.103(2) 0.101(2) 0.095(2) -0.030(2) -0.031(2) 0.020(2)
S1C 0.1016(14) 0.1080(15) 0.0990(12) -0.0050(12) 0.0152(11) -0.0033(13)
C22C 0.035(2) 0.054(2) 0.109(4) -0.024(2) -0.004(2) -0.022(2)
C23C 0.094(4) 0.111(4) 0.098(4) -0.005(3) -0.039(3) 0.014(4)
C24C 0.108(4) 0.083(3) 0.061(3) 0.001(3) -0.003(3) -0.014(3)
N1B 0.0758(10) 0.0568(8) 0.0819(10) 0.0040(8) -0.0007(8) 0.0032(8)
C1B 0.0558(9) 0.0660(10) 0.0743(10) -0.0063(9) -0.0015(8) 0.0046(9)
O1B 0.0723(8) 0.0855(9) 0.0898(9) -0.0091(8) 0.0015(7) 0.0219(8)
N2B 0.0453(7) 0.0636(8) 0.0710(8) -0.0113(7) -0.0018(6) -0.0034(7)
O2B 0.0517(6) 0.0899(9) 0.0861(8) -0.0140(8) 0.0067(6) -0.0029(7)
C2B 0.0520(8) 0.0582(9) 0.0660(9) -0.0062(8) -0.0032(7) 0.0000(8)
O3B 0.0538(6) 0.0841(8) 0.0829(8) -0.0266(7) 0.0026(6) -0.0016(7)
C3B 0.0604(10) 0.0606(10) 0.0734(10) -0.0007(9) 0.0068(9) 0.0045(9)
C4B 0.0483(8) 0.0540(8) 0.0704(9) -0.0066(8) 0.0007(8) -0.0050(8)
C5B 0.0678(11) 0.0539(10) 0.0913(13) -0.0020(9) -0.0034(10) 0.0044(9)
C6B 0.0578(9) 0.0654(10) 0.0664(9) -0.0065(8) -0.0042(8) -0.0021(9)
C7B 0.0845(14) 0.1021(15) 0.1042(14) -0.0458(12) 0.0117(12) -0.0102(13)
C8B 0.0666(11) 0.0727(11) 0.0761(11) -0.0186(10) -0.0017(9) 0.0099(10)
C9B 0.121(2) 0.089(2) 0.096(2) 0.0082(13) 0.0026(15) 0.0276(15)
C10B 0.146(2) 0.0649(13) 0.141(2) 0.0074(15) 0.043(2) -0.010(2)
C11B 0.108(2) 0.091(2) 0.133(2) -0.033(2) -0.004(2) -0.006(2)
C12B 0.094(2) 0.121(2) 0.105(2) -0.0397(14) -0.0081(14) 0.004(2)
C13B 0.0801(13) 0.0758(12) 0.0754(11) -0.0067(10) 0.0032(10) 0.0067(11)
C14B 0.103(2) 0.0637(11) 0.0921(13) 0.0194(10) -0.0087(13) -0.0048(12)
C15B 0.0853(13) 0.0524(9) 0.0795(11) 0.0026(9) 0.0020(10) 0.0041(10)
C16B 0.119(2) 0.0780(14) 0.111(2) 0.0241(13) -0.0251(15) -0.0141(15)
C17B 0.143(2) 0.097(2) 0.167(2) 0.025(2) -0.073(2) -0.032(2)
C18B 0.118(2) 0.095(2) 0.188(3) 0.000(2) -0.038(2) -0.029(2)
C19B 0.141(2) 0.101(2) 0.121(2) 0.008(2) 0.018(2) -0.034(2)
C20B 0.124(2) 0.0742(13) 0.091(2) 0.0093(12) 0.0053(15) -0.0050(14)
C21B 0.0820(13) 0.0667(11) 0.0723(10) -0.0031(10) 0.0155(10) 0.0076(11)
S1B 0.0951(6) 0.0771(5) 0.1155(6) -0.0146(5) 0.0220(5) 0.0101(5)
C22B 0.109(2) 0.107(2) 0.076(2) -0.008(2) -0.013(2) 0.020(2)
C23B 0.176(4) 0.123(3) 0.097(2) -0.010(2) 0.009(3) 0.003(3)
C24B 0.122(2) 0.110(2) 0.100(2) -0.045(2) 0.051(2) -0.007(2)
S1D 0.138(2) 0.118(2) 0.1060(13) -0.0169(13) -0.0245(13) 0.0343(14)
C22D 0.102(5) 0.117(5) 0.137(5) -0.012(4) 0.000(4) 0.007(4)
C23D 0.115(4) 0.116(4) 0.121(4) -0.005(4) 0.020(4) 0.015(4)
C24D 0.120(4) 0.096(4) 0.076(3) -0.014(3) 0.004(3) 0.017(4)

loop_
_atom_site_label
_atom_site_type_symbol
_atom_site_fract_x
_atom_site_fract_y
_atom_site_fract_z
_atom_site_U_iso_or_equiv
_atom_site_thermal_displace_type
_atom_site_occupancy
_atom_site_calc_flag
_atom_site_refinement_flags
_atom_site_disorder_group
N1A N 0.8360(2) 0.32185(8) 0.34684(15) 0.0713(5) Uani 1 d . .
O1A O 1.0367(2) 0.33680(8) 0.46688(13) 0.0860(5) Uani 1 d . .
C1A C 0.9426(2) 0.30421(10) 0.4213(2) 0.0653(6) Uani 1 d . .
N2A N 0.7679(2) 0.24932(8) 0.60906(13) 0.0631(4) Uani 1 d . .
H2A H 0.6779 0.25633 0.59328 0.076 Uiso 1 calc R .
O2A O 0.95584(14) 0.27701(8) 0.72729(13) 0.0799(5) Uani 1 d . .
C2A C 0.8926(2) 0.23421(9) 0.4230(2) 0.0594(5) Uani 1 d . .
H2A1 H 0.9619 0.20690 0.3814 0.071 Uiso 1 calc R .
O3A O 0.73313(15) 0.32020(7) 0.74778(12) 0.0760(4) Uani 1 d . .
C3A C 0.7700(2) 0.25656(9) 0.3405(2) 0.0647(5) Uani 1 d . .
H3A H 0.6748 0.25520 0.3782 0.078 Uiso 1 calc R .
C4A C 0.8506(2) 0.20302(9) 0.5383(2) 0.0608(5) Uani 1 d . .
H4A H 0.9402 0.19237 0.5801 0.073 Uiso 1 calc R .
C5A C 0.7647(2) 0.14176(10) 0.5228(2) 0.0767(7) Uani 1 d . .
H5A1 H 0.7411 0.12416 0.5973 0.115 Uiso 1 calc R .
H5A2 H 0.8214 0.11112 0.4801 0.115 Uiso 1 calc R .
H5A3 H 0.6768 0.15099 0.4812 0.115 Uiso 1 calc R .
C6A C 0.8299(2) 0.28048(10) 0.6969(2) 0.0636(5) Uani 1 d . .
C7A C 0.7893(3) 0.36150(13) 0.8386(2) 0.0978(8) Uani 1 d . .
H7A1 H 0.8743 0.38455 0.8115 0.117 Uiso 1 calc R .
H7A2 H 0.8167 0.33594 0.9054 0.117 Uiso 1 calc R .
C8A C 0.6727(3) 0.40773(12) 0.8700(2) 0.0850(7) Uani 1 d . .
C9A C 0.6001(3) 0.4024(2) 0.9721(2) 0.1188(10) Uani 1 d . .
H9A H 0.6252 0.3703 1.0247 0.143 Uiso 1 calc R .
C10A C 0.4867(4) 0.4456(2) 0.9975(3) 0.1495(11) Uani 1 d U .
H10A H 0.4338 0.4408 1.0654 0.179 Uiso 1 calc R .
C11A C 0.4553(4) 0.4931(2) 0.9250(4) 0.1730(14) Uani 1 d . .
H11A H 0.3830 0.5227 0.9437 0.208 Uiso 1 calc R .
C12A C 0.5271(4) 0.4988(2) 0.8249(5) 0.152(2) Uani 1 d . .
H12A H 0.5017 0.5314 0.7733 0.182 Uiso 1 calc R .
C13A C 0.6381(4) 0.45712(14) 0.7970(3) 0.1115(11) Uani 1 d . .
H13A H 0.6895 0.46265 0.7285 0.134 Uiso 1 calc R .
C14A C 0.8012(3) 0.38198(11) 0.2939(2) 0.0832(7) Uani 1 d . .
H14A H 0.7850 0.37440 0.2120 0.100 Uiso 1 calc R .
H14B H 0.8851 0.40999 0.3007 0.100 Uiso 1 calc R .
C15A C 0.6716(3) 0.41740(9) 0.3408(2) 0.0725(6) Uani 1 d . .
C16A C 0.6062(4) 0.39827(14) 0.4389(3) 0.1316(11) Uani 1 d . .
H16A H 0.6360 0.36072 0.4760 0.158 Uiso 1 calc R .
C17A C 0.4936(5) 0.4351(2) 0.4846(3) 0.1589(12) Uani 1 d . .
H17A H 0.4583 0.4262 0.5583 0.191 Uiso 1 calc R .
C18A C 0.4331(4) 0.48580(14) 0.4191(3) 0.1381(12) Uani 1 d . .
H18A H 0.3439 0.50362 0.4388 0.166 Uiso 1 calc R .
C19A C 0.5065(4) 0.50734(13) 0.3289(3) 0.1066(10) Uani 1 d . .
H19A H 0.4796 0.54582 0.2935 0.128 Uiso 1 calc R .
C20A C 0.6239(3) 0.47237(11) 0.2869(2) 0.0872(8) Uani 1 d . .
H20A H 0.6713 0.48661 0.2206 0.105 Uiso 1 calc R .
C21A C 0.76528(4) 0.22809(3) 0.22308(5) 0.0743(6) Uani 1 d D .
S1A S 0.65119(6) 0.16787(3) 0.18247(5) 0.1093(3) Uani 0.6870(13) d PDU 1
C22A C 0.84633(9) 0.24493(3) 0.12745(5) 0.0962(11) Uani 0.6870(13) d PDU 1
H22A H 0.89869 0.28326 0.12612 0.115 Uiso 0.6870(13) calc PR 1
C23A C 0.84801(8) 0.20363(3) 0.03378(5) 0.120(2) Uani 0.6870(13) d PDU 1
H23A H 0.91455 0.20273 -0.02664 0.144 Uiso 0.6870(13) calc PR 1
C24A C 0.72938(8) 0.16395(4) 0.04937(5) 0.0996(12) Uani 0.6870(13) d PDU 1
H24A H 0.69465 0.13699 -0.00874 0.120 Uiso 0.6870(13) calc PR 1
S1C S 0.89743(6) 0.23819(4) 0.12244(6) 0.1029(8) Uani 0.3130(13) d PDU 2
C22C C 0.65015(7) 0.19761(4) 0.16933(5) 0.066(2) Uani 0.3130(13) d PDU 2
H22C H 0.55856 0.19719 0.20306 0.079 Uiso 0.3130(13) calc PR 2
C23C C 0.67438(7) 0.16778(5) 0.06429(5) 0.101(2) Uani 0.3130(13) d PDU 2
H23C H 0.61761 0.13638 0.02878 0.121 Uiso 0.3130(13) calc PR 2
C24C C 0.80136(7) 0.19479(5) 0.02357(5) 0.084(2) Uani 0.3130(13) d PDU 2
H24C H 0.83219 0.18964 -0.05248 0.101 Uiso 0.3130(13) calc PR 2
N1B N 0.3410(2) 0.18771(8) -0.0980(2) 0.0715(5) Uani 1 d . .
C1B C 0.4463(2) 0.20491(10) -0.1737(2) 0.0654(5) Uani 1 d . .
O1B O 0.5413(2) 0.17397(8) -0.21790(14) 0.0825(5) Uani 1 d . .
N2B N 0.26916(15) 0.25662(7) -0.36354(13) 0.0599(4) Uani 1 d . .
H2B H 0.17885 0.25025 -0.34862 0.072 Uiso 1 calc R .
O2B O 0.45680(14) 0.22830(8) -0.48140(13) 0.0759(4) Uani 1 d . .
C2B C 0.3912(2) 0.27453(9) -0.1768(2) 0.0588(5) Uani 1 d . .
H2B1 H 0.4572 0.30330 -0.1348 0.071 Uiso 1 calc R .
O3B O 0.23507(14) 0.18261(7) -0.49929(12) 0.0736(4) Uani 1 d . .
C3B C 0.2678(2) 0.25048(10) -0.0970(2) 0.0648(5) Uani 1 d . .
H3B H 0.1742 0.24897 -0.1375 0.078 Uiso 1 calc R .
C4B C 0.3505(2) 0.30297(9) -0.2952(2) 0.0576(5) Uani 1 d . .
H4B H 0.4403 0.31335 -0.3366 0.069 Uiso 1 calc R .
C5B C 0.2633(2) 0.36483(9) -0.2804(2) 0.0710(6) Uani 1 d . .
H5B1 H 0.2388 0.38194 -0.3552 0.107 Uiso 1 calc R .
H5B2 H 0.3202 0.39583 -0.2385 0.107 Uiso 1 calc R .
H5B3 H 0.1759 0.35571 -0.2383 0.107 Uiso 1 calc R .
C6B C 0.3322(2) 0.22364(10) -0.4493(2) 0.0632(5) Uani 1 d . .
C7B C 0.2961(3) 0.13994(13) -0.5840(2) 0.0969(8) Uani 1 d . .
H7B1 H 0.3785 0.11703 -0.5515 0.116 Uiso 1 calc R .
H7B2 H 0.3287 0.16415 -0.6508 0.116 Uiso 1 calc R .
C8B C 0.1793(2) 0.09331(11) -0.6184(2) 0.0718(6) Uani 1 d . .
C9B C 0.1484(3) 0.03827(14) -0.5526(3) 0.1021(9) Uani 1 d . .
H9B H 0.2020 0.02892 -0.4864 0.122 Uiso 1 calc R .
C10B C 0.0329(4) -0.00339(13) -0.5889(3) 0.1171(11) Uani 1 d . .
H10B H 0.0109 -0.04066 -0.5477 0.141 Uiso 1 calc R .
C11B C -0.0424(4) 0.01283(15) -0.6835(3) 0.1108(10) Uani 1 d . .
H11B H -0.1185 -0.01381 -0.7061 0.133 Uiso 1 calc R .
C12B C -0.0150(3) 0.0645(2) -0.7470(3) 0.1066(10) Uani 1 d . .
H12B H -0.0712 0.0740 -0.8118 0.128 Uiso 1 calc R .
C13B C 0.0967(3) 0.10350(11) -0.7155(2) 0.0771(7) Uani 1 d . .
H13B H 0.1182 0.13881 -0.7620 0.093 Uiso 1 calc R .
C14B C 0.3086(3) 0.12463(11) -0.0492(2) 0.0862(8) Uani 1 d . .
H14C H 0.2991 0.12912 0.0340 0.103 Uiso 1 calc R .
H14D H 0.3905 0.09635 -0.0636 0.103 Uiso 1 calc R .
C15B C 0.1729(3) 0.09275(10) -0.0956(2) 0.0724(6) Uani 1 d . .
C16B C 0.1206(3) 0.10644(13) -0.2029(3) 0.1026(9) Uani 1 d . .
H16B H 0.1669 0.13740 -0.2478 0.123 Uiso 1 calc R .
C17B C -0.0015(4) 0.0749(2) -0.2468(3) 0.1356(12) Uani 1 d . .
H17B H -0.0351 0.0836 -0.3212 0.163 Uiso 1 calc R .
C18B C -0.0720(4) 0.0299(2) -0.1767(4) 0.1339(13) Uani 1 d . .
H18B H -0.1580 0.0108 -0.2014 0.161 Uiso 1 calc R .
C19B C -0.0126(4) 0.0137(2) -0.0692(3) 0.1209(11) Uani 1 d . .
H19B H -0.0546 -0.0185 -0.0242 0.145 Uiso 1 calc R .
C20B C 0.1084(3) 0.04564(12) -0.0309(2) 0.0964(9) Uani 1 d . .
H20B H 0.1477 0.03504 0.0408 0.116 Uiso 1 calc R .
C21B C 0.25464(5) 0.28096(2) 0.02016(5) 0.0737(6) Uani 1 d D .
S1B S 0.15229(7) 0.34807(3) 0.04088(4) 0.0959(3) Uani 0.6781(14) d PDU 3
C22B C 0.31030(11) 0.26210(3) 0.12478(4) 0.0973(12) Uani 0.6781(14) d PDU 3
H22B H 0.36193 0.22375 0.13148 0.117 Uiso 0.6781(14) calc PR 3
C23B C 0.28870(10) 0.30064(3) 0.21935(5) 0.132(2) Uani 0.6781(14) d PDU 3
H23B H 0.32519 0.29433 0.29361 0.159 Uiso 0.6781(14) calc PR 3
C24B C 0.20253(10) 0.35035(3) 0.18252(5) 0.1105(12) Uani 0.6781(14) d PDU 3
H24B H 0.17330 0.38330 0.23185 0.133 Uiso 0.6781(14) calc PR 3
S1D S 0.37380(7) 0.26809(4) 0.13014(6) 0.1207(9) Uani 0.3219(14) d PDU 4
C22D C 0.15355(8) 0.32497(4) 0.05597(5) 0.119(3) Uani 0.3219(14) d PDU 4
H22D H 0.07465 0.33527 0.00913 0.142 Uiso 0.3219(14) calc PR 4
C23D C 0.17056(8) 0.35358(4) 0.16191(5) 0.117(3) Uani 0.3219(14) d PDU 4
H23D H 0.11518 0.38690 0.19267 0.141 Uiso 0.3219(14) calc PR 4
C24D C 0.28569(8) 0.32314(4) 0.21337(5) 0.097(2) Uani 0.3219(14) d PDU 4
H24D H 0.31392 0.33201 0.28905 0.117 Uiso 0.3219(14) calc PR 4

loop_
_atom_type_symbol
_atom_type_description
_atom_type_scat_dispersion_real
_atom_type_scat_dispersion_imag
_atom_type_scat_source
C C 0.0181 0.0091 'International Tables Vol C Tables 4.2.6.8 and 6.1.1.4'
H H 0.0000 0.0000 'International Tables Vol C Tables 4.2.6.8 and 6.1.1.4'
N N 0.0311 0.0180 'International Tables Vol C Tables 4.2.6.8 and 6.1.1.4'
O O 0.0492 0.0322 'International Tables Vol C Tables 4.2.6.8 and 6.1.1.4'
S S 0.3331 0.5567 'International Tables Vol C Tables 4.2.6.8 and 6.1.1.4'

loop_
_geom_angle_atom_site_label_1
_geom_angle_atom_site_label_2
_geom_angle_atom_site_label_3
_geom_angle
_geom_angle_site_symmetry_1
_geom_angle_site_symmetry_3
_geom_angle_publ_flag
C1A N1A C14A 132.2(2) . . ?
C1A N1A C3A 94.62(15) . . ?
C14A N1A C3A 133.2(2) . . ?
O1A C1A N1A 129.7(2) . . ?
O1A C1A C2A 137.6(2) . . ?
N1A C1A C2A 92.69(15) . . ?
C6A N2A C4A 121.16(15) . . ?
C6A N2A H2A 119.42 . . ?
C4A N2A H2A 119.42 . . ?
C1A C2A C4A 119.4(2) . . ?
C1A C2A C3A 85.80(14) . . ?
C4A C2A C3A 118.5(2) . . ?
C1A C2A H2A1 110.34 . . ?
C4A C2A H2A1 110.34 . . ?
C3A C2A H2A1 110.34 . . ?
C6A O3A C7A 116.2(2) . . ?
C21A C3A N1A 114.82(15) . . ?
C21A C3A C2A 117.71(14) . . ?
N1A C3A C2A 86.86(14) . . ?
C21A C3A H3A 111.75 . . ?
N1A C3A H3A 111.75 . . ?
C2A C3A H3A 111.75 . . ?
N2A C4A C5A 110.1(2) . . ?
N2A C4A C2A 109.80(15) . . ?
C5A C4A C2A 112.7(2) . . ?
N2A C4A H4A 108.04 . . ?
C5A C4A H4A 108.04 . . ?
C2A C4A H4A 108.04 . . ?
C4A C5A H5A1 109.47 . . ?
C4A C5A H5A2 109.47 . . ?
H5A1 C5A H5A2 109.5 . . ?
C4A C5A H5A3 109.47 . . ?
H5A1 C5A H5A3 109.5 . . ?
H5A2 C5A H5A3 109.5 . . ?
O2A C6A N2A 126.9(2) . . ?
O2A C6A O3A 122.8(2) . . ?
N2A C6A O3A 110.2(2) . . ?
O3A C7A C8A 107.6(2) . . ?
O3A C7A H7A1 110.20 . . ?
C8A C7A H7A1 110.20 . . ?
O3A C7A H7A2 110.20 . . ?
C8A C7A H7A2 110.20 . . ?
H7A1 C7A H7A2 108.5 . . ?
C9A C8A C13A 118.8(3) . . ?
C9A C8A C7A 121.1(3) . . ?
C13A C8A C7A 120.1(2) . . ?
C8A C9A C10A 119.6(3) . . ?
C8A C9A H9A 120.2 . . ?
C10A C9A H9A 120.2 . . ?
C11A C10A C9A 120.2(3) . . ?
C11A C10A H10A 119.9 . . ?
C9A C10A H10A 119.9 . . ?
C10A C11A C12A 120.2(4) . . ?
C10A C11A H11A 119.9 . . ?
C12A C11A H11A 119.9 . . ?
C11A C12A C13A 121.0(4) . . ?
C11A C12A H12A 119.5 . . ?
C13A C12A H12A 119.5 . . ?
C8A C13A C12A 120.0(3) . . ?
C8A C13A H13A 120.0 . . ?
C12A C13A H13A 120.0 . . ?
N1A C14A C15A 116.8(2) . . ?
N1A C14A H14A 108.10 . . ?
C15A C14A H14A 108.10 . . ?
N1A C14A H14B 108.10 . . ?
C15A C14A H14B 108.10 . . ?
H14A C14A H14B 107.3 . . ?
C16A C15A C20A 119.0(2) . . ?
C16A C15A C14A 121.1(2) . . ?
C20A C15A C14A 119.7(2) . . ?
C15A C16A C17A 119.5(3) . . ?
C15A C16A H16A 120.2 . . ?
C17A C16A H16A 120.2 . . ?
C16A C17A C18A 120.0(3) . . ?
C16A C17A H17A 120.0 . . ?
C18A C17A H17A 120.0 . . ?
C19A C18A C17A 118.3(3) . . ?
C19A C18A H18A 120.9 . . ?
C17A C18A H18A 120.9 . . ?
C18A C19A C20A 119.9(3) . . ?
C18A C19A H19A 120.1 . . ?
C20A C19A H19A 120.1 . . ?
C15A C20A C19A 121.6(2) . . ?
C15A C20A H20A 119.20 . . ?
C19A C20A H20A 119.2 . . ?
C22A C21A C3A 128.17(9) . . ?
C22C C21A C3A 128.02(8) . . ?
C22A C21A S1A 107.49(5) . . ?
C3A C21A S1A 124.32(8) . . ?
C22C C21A S1C 107.42(5) . . ?
C3A C21A S1C 123.96(8) . . ?
C21A S1A C24A 91.26(4) . . ?
C21A C22A C23A 118.53(6) . . ?
C21A C22A H22A 120.74 . . ?
C23A C22A H22A 120.74 . . ?
C24A C23A C22A 104.94(6) . . ?
C24A C23A H23A 127.53 . . ?
C22A C23A H23A 127.53 . . ?
C23A C24A S1A 115.23(5) . . ?
C23A C24A H24A 122.39 . . ?
S1A C24A H24A 122.39 . . ?
C21A S1C C24C 91.26(4) . . ?
C23C C22C C21A 118.37(6) . . ?
C23C C22C H22C 120.82 . . ?
C21A C22C H22C 120.82 . . ?
C24C C23C C22C 104.84(6) . . ?
C24C C23C H23C 127.58 . . ?
C22C C23C H23C 127.58 . . ?
C23C C24C S1C 115.20(5) . . ?
C23C C24C H24C 122.40 . . ?
S1C C24C H24C 122.40 . . ?
C1B N1B C14B 129.4(2) . . ?
C1B N1B C3B 95.8(2) . . ?
C14B N1B C3B 134.4(2) . . ?
O1B C1B N1B 131.1(2) . . ?
O1B C1B C2B 137.4(2) . . ?
N1B C1B C2B 91.48(15) . . ?
C6B N2B C4B 121.17(15) . . ?
C6B N2B H2B 119.41 . . ?
C4B N2B H2B 119.41 . . ?
C1B C2B C4B 117.6(2) . . ?
C1B C2B C3B 85.74(14) . . ?
C4B C2B C3B 118.5(2) . . ?
C1B C2B H2B1 110.93 . . ?
C4B C2B H2B1 110.93 . . ?
C3B C2B H2B1 110.93 . . ?
C6B O3B C7B 114.6(2) . . ?
N1B C3B C21B 114.80(15) . . ?
N1B C3B C2B 86.73(14) . . ?
C21B C3B C2B 117.55(14) . . ?
N1B C3B H3B 111.84 . . ?
C21B C3B H3B 111.84 . . ?
C2B C3B H3B 111.84 . . ?
N2B C4B C5B 110.31(15) . . ?
N2B C4B C2B 110.79(15) . . ?
C5B C4B C2B 110.6(2) . . ?
N2B C4B H4B 108.36 . . ?
C5B C4B H4B 108.36 . . ?
C2B C4B H4B 108.36 . . ?
C4B C5B H5B1 109.47 . . ?
C4B C5B H5B2 109.47 . . ?
H5B1 C5B H5B2 109.5 . . ?
C4B C5B H5B3 109.47 . . ?
H5B1 C5B H5B3 109.5 . . ?
H5B2 C5B H5B3 109.5 . . ?
O2B C6B N2B 126.8(2) . . ?
O2B C6B O3B 122.9(2) . . ?
N2B C6B O3B 110.4(2) . . ?
O3B C7B C8B 107.3(2) . . ?
O3B C7B H7B1 110.26 . . ?
C8B C7B H7B1 110.26 . . ?
O3B C7B H7B2 110.26 . . ?
C8B C7B H7B2 110.26 . . ?
H7B1 C7B H7B2 108.5 . . ?
C13B C8B C9B 117.1(2) . . ?
C13B C8B C7B 120.9(2) . . ?
C9B C8B C7B 121.9(2) . . ?
C8B C9B C10B 119.0(3) . . ?
C8B C9B H9B 120.5 . . ?
C10B C9B H9B 120.5 . . ?
C11B C10B C9B 118.1(3) . . ?
C11B C10B H10B 121.0 . . ?
C9B C10B H10B 121.0 . . ?
C12B C11B C10B 123.9(3) . . ?
C12B C11B H11B 118.0 . . ?
C10B C11B H11B 118.0 . . ?
C11B C12B C13B 118.6(3) . . ?
C11B C12B H12B 120.7 . . ?
C13B C12B H12B 120.7 . . ?
C12B C13B C8B 123.2(2) . . ?
C12B C13B H13B 118.4 . . ?
C8B C13B H13B 118.42 . . ?
N1B C14B C15B 115.2(2) . . ?
N1B C14B H14C 108.47 . . ?
C15B C14B H14C 108.47 . . ?
N1B C14B H14D 108.47 . . ?
C15B C14B H14D 108.47 . . ?
H14C C14B H14D 107.5 . . ?
C16B C15B C20B 119.6(2) . . ?
C16B C15B C14B 121.6(2) . . ?
C20B C15B C14B 118.6(2) . . ?
C15B C16B C17B 121.2(3) . . ?
C15B C16B H16B 119.4 . . ?
C17B C16B H16B 119.4 . . ?
C16B C17B C18B 118.5(3) . . ?
C16B C17B H17B 120.7 . . ?
C18B C17B H17B 120.7 . . ?
C19B C18B C17B 119.6(3) . . ?
C19B C18B H18B 120.2 . . ?
C17B C18B H18B 120.2 . . ?
C20B C19B C18B 119.2(3) . . ?
C20B C19B H19B 120.4 . . ?
C18B C19B H19B 120.4 . . ?
C15B C20B C19B 121.6(3) . . ?
C15B C20B H20B 119.2 . . ?
C19B C20B H20B 119.2 . . ?
C22D C21B C3B 127.62(9) . . ?
C22B C21B C3B 130.24(9) . . ?
C22D C21B S1D 108.53(5) . . ?
C3B C21B S1D 123.78(8) . . ?
C22B C21B S1B 108.47(5) . . ?
C3B C21B S1B 121.25(8) . . ?
C21B S1B C24B 90.48(4) . . ?
C23B C22B C21B 118.89(6) . . ?
C23B C22B H22B 120.56 . . ?
C21B C22B H22B 120.56 . . ?
C24B C23B C22B 106.08(5) . . ?
C24B C23B H23B 126.96 . . ?
C22B C23B H23B 126.96 . . ?
C23B C24B S1B 115.77(5) . . ?
C23B C24B H24B 122.11 . . ?
S1B C24B H24B 122.11 . . ?
C21B S1D C24D 90.52(4) . . ?
C21B C22D C23D 118.86(6) . . ?
C21B C22D H22D 120.57 . . ?
C23D C22D H22D 120.57 . . ?
C22D C23D C24D 105.99(6) . . ?
C22D C23D H23D 127.01 . . ?
C24D C23D H23D 127.01 . . ?
C23D C24D S1D 115.75(5) . . ?
C23D C24D H24D 122.13 . . ?
S1D C24D H24D 122.13 . . ?

loop_
_geom_bond_atom_site_label_1
_geom_bond_atom_site_label_2
_geom_bond_distance
_geom_bond_site_symmetry_2
_geom_bond_publ_flag
N1A C1A 1.354(3) . ?
N1A C14A 1.425(3) . ?
N1A C3A 1.486(3) . ?
O1A C1A 1.218(3) . ?
C1A C2A 1.523(3) . ?
N2A C6A 1.331(2) . ?
N2A C4A 1.474(2) . ?
N2A H2A 0.86 . ?
O2A C6A 1.213(2) . ?
C2A C4A 1.532(3) . ?
C2A C3A 1.546(3) . ?
C2A H2A1 0.98 . ?
O3A C6A 1.349(2) . ?
O3A C7A 1.449(3) . ?
C3A C21A 1.480(2) . ?
C3A H3A 0.98 . ?
C4A C5A 1.507(3) . ?
C4A H4A 0.98 . ?
C5A H5A1 0.96 . ?
C5A H5A2 0.96 . ?
C5A H5A3 0.96 . ?
C7A C8A 1.485(4) . ?
C7A H7A1 0.97 . ?
C7A H7A2 0.97 . ?
C8A C9A 1.361(4) . ?
C8A C13A 1.364(4) . ?
C9A C10A 1.408(5) . ?
C9A H9A 0.93 . ?
C10A C11A 1.325(6) . ?
C10A H10A 0.93 . ?
C11A C12A 1.339(7) . ?
C11A H11A 0.93 . ?
C12A C13A 1.378(5) . ?
C12A H12A 0.93 . ?
C13A H13A 0.93 . ?
C14A C15A 1.504(3) . ?
C14A H14A 0.97 . ?
C14A H14B 0.97 . ?
C15A C16A 1.344(4) . ?
C15A C20A 1.371(3) . ?
C16A C17A 1.393(5) . ?
C16A H16A 0.93 . ?
C17A C18A 1.410(5) . ?
C17A H17A 0.93 . ?
C18A C19A 1.321(5) . ?
C18A H18A 0.93 . ?
C19A C20A 1.391(4) . ?
C19A H19A 0.93 . ?
C20A H20A 0.93 . ?
C21A C22A 1.3796(8) . ?
C21A C22C 1.3809(8) . ?
C21A S1A 1.6978(7) . ?
C21A S1C 1.6979(7) . ?
S1A C24A 1.7012(7) . ?
C22A C23A 1.3803(8) . ?
C22A H22A 0.93 . ?
C23A C24A 1.3800(9) . ?
C23A H23A 0.93 . ?
C24A H24A 0.93 . ?
S1C C24C 1.7011(9) . ?
C22C C23C 1.3807(9) . ?
C22C H22C 0.93 . ?
C23C C24C 1.3804(9) . ?
C23C H23C 0.93 . ?
C24C H24C 0.93 . ?
N1B C1B 1.355(3) . ?
N1B C14B 1.456(3) . ?
N1B C3B 1.466(3) . ?
C1B O1B 1.200(2) . ?
C1B C2B 1.531(3) . ?
N2B C6B 1.338(2) . ?
N2B C4B 1.451(2) . ?
N2B H2B 0.86 . ?
O2B C6B 1.211(2) . ?
C2B C4B 1.535(3) . ?
C2B C3B 1.548(3) . ?
C2B H2B1 0.98 . ?
O3B C6B 1.362(2) . ?
O3B C7B 1.434(3) . ?
C3B C21B 1.499(2) . ?
C3B H3B 0.98 . ?
C4B C5B 1.524(3) . ?
C4B H4B 0.98 . ?
C5B H5B1 0.96 . ?
C5B H5B2 0.96 . ?
C5B H5B3 0.96 . ?
C7B C8B 1.499(3) . ?
C7B H7B1 0.97 . ?
C7B H7B2 0.97 . ?
C8B C13B 1.371(3) . ?
C8B C9B 1.401(4) . ?
C9B C10B 1.433(4) . ?
C9B H9B 0.93 . ?
C10B C11B 1.336(5) . ?
C10B H10B 0.93 . ?
C11B C12B 1.324(4) . ?
C11B H11B 0.93 . ?
C12B C13B 1.357(4) . ?
C12B H12B 0.93 . ?
C13B H13B 0.93 . ?
C14B C15B 1.511(3) . ?
C14B H14C 0.97 . ?
C14B H14D 0.97 . ?
C15B C16B 1.359(4) . ?
C15B C20B 1.366(3) . ?
C16B C17B 1.396(5) . ?
C16B H16B 0.93 . ?
C17B C18B 1.398(5) . ?
C17B H17B 0.93 . ?
C18B C19B 1.397(5) . ?
C18B H18B 0.93 . ?
C19B C20B 1.369(5) . ?
C19B H19B 0.93 . ?
C20B H20B 0.93 . ?
C21B C22D 1.3686(8) . ?
C21B C22B 1.3690(7) . ?
C21B S1D 1.6983(7) . ?
C21B S1B 1.6984(7) . ?
S1B C24B 1.7002(7) . ?
C22B C23B 1.3686(8) . ?
C22B H22B 0.93 . ?
C23B C24B 1.3685(9) . ?
C23B H23B 0.93 . ?
C24B H24B 0.93 . ?
S1D C24D 1.7001(9) . ?
C22D C23D 1.3689(8) . ?
C22D H22D 0.93 . ?
C23D C24D 1.3689(9) . ?
C23D H23D 0.93 . ?
C24D H24D 0.93 . ?

loop_
_geom_torsion_atom_site_label_1
_geom_torsion_atom_site_label_2
_geom_torsion_atom_site_label_3
_geom_torsion_atom_site_label_4
_geom_torsion
_geom_torsion_site_symmetry_1
_geom_torsion_site_symmetry_2
_geom_torsion_site_symmetry_3
_geom_torsion_site_symmetry_4
_geom_torsion_publ_flag
C14A N1A C1A O1A 2.9(4) . . . . ?
C3A N1A C1A O1A -177.3(2) . . . . ?
C14A N1A C1A C2A -178.4(2) . . . . ?
C3A N1A C1A C2A 1.4(2) . . . . ?
O1A C1A C2A C4A 56.6(3) . . . . ?
N1A C1A C2A C4A -121.9(2) . . . . ?
O1A C1A C2A C3A 177.2(3) . . . . ?
N1A C1A C2A C3A -1.37(15) . . . . ?
C1A N1A C3A C21A -120.6(2) . . . . ?
C14A N1A C3A C21A 59.2(3) . . . . ?
C1A N1A C3A C2A -1.4(2) . . . . ?
C14A N1A C3A C2A 178.4(2) . . . . ?
C1A C2A C3A C21A 117.7(2) . . . . ?
C4A C2A C3A C21A -120.9(2) . . . . ?
C1A C2A C3A N1A 1.25(13) . . . . ?
C4A C2A C3A N1A 122.6(2) . . . . ?
C6A N2A C4A C5A 132.9(2) . . . . ?
C6A N2A C4A C2A -102.5(2) . . . . ?
C1A C2A C4A N2A 40.5(2) . . . . ?
C3A C2A C4A N2A -61.6(2) . . . . ?
C1A C2A C4A C5A 163.6(2) . . . . ?
C3A C2A C4A C5A 61.5(2) . . . . ?
C4A N2A C6A O2A 2.2(3) . . . . ?
C4A N2A C6A O3A 179.7(2) . . . . ?
C7A O3A C6A O2A 2.8(3) . . . . ?
C7A O3A C6A N2A -174.7(2) . . . . ?
C6A O3A C7A C8A 171.5(2) . . . . ?
O3A C7A C8A C9A 107.6(3) . . . . ?
O3A C7A C8A C13A -73.3(3) . . . . ?
C13A C8A C9A C10A 3.1(4) . . . . ?
C7A C8A C9A C10A -177.8(3) . . . . ?
C8A C9A C10A C11A -3.1(5) . . . . ?
C9A C10A C11A C12A 2.7(6) . . . . ?
C10A C11A C12A C13A -2.4(6) . . . . ?
C9A C8A C13A C12A -2.8(5) . . . . ?
C7A C8A C13A C12A 178.1(3) . . . . ?
C11A C12A C13A C8A 2.4(6) . . . . ?
C1A N1A C14A C15A -105.4(3) . . . . ?
C3A N1A C14A C15A 74.8(3) . . . . ?
N1A C14A C15A C16A 10.0(4) . . . . ?
N1A C14A C15A C20A -173.8(2) . . . . ?
C20A C15A C16A C17A -1.1(5) . . . . ?
C14A C15A C16A C17A 175.1(3) . . . . ?
C15A C16A C17A C18A 10.3(5) . . . . ?
C16A C17A C18A C19A -16.2(6) . . . . ?
C17A C18A C19A C20A 12.8(5) . . . . ?
C16A C15A C20A C19A -2.4(4) . . . . ?
C14A C15A C20A C19A -178.6(2) . . . . ?
C18A C19A C20A C15A -3.7(5) . . . . ?
N1A C3A C21A C22A 19.5(2) . . . . ?
C2A C3A C21A C22A -80.6(2) . . . . ?
N1A C3A C21A C22C -133.72(13) . . . . ?
C2A C3A C21A C22C 126.21(14) . . . . ?
N1A C3A C21A S1A -159.06(11) . . . . ?
C2A C3A C21A S1A 100.87(15) . . . . ?
N1A C3A C21A S1C 36.3(2) . . . . ?
C2A C3A C21A S1C -63.8(2) . . . . ?
C22A C21A S1A C24A 5.51(6) . . . . ?
C22C C21A S1A C24A 76.65(9) . . . . ?
C3A C21A S1A C24A -175.70(10) . . . . ?
S1C C21A S1A C24A -9.22(6) . . . . ?
C22C C21A C22A C23A -34.99(9) . . . . ?
C3A C21A C22A C23A 166.15(11) . . . . ?
S1A C21A C22A C23A -15.12(8) . . . . ?
S1C C21A C22A C23A 88.3(2) . . . . ?
C21A C22A C23A C24A 17.75(9) . . . . ?
C22A C23A C24A S1A -12.45(8) . . . . ?
C21A S1A C24A C23A 4.32(7) . . . . ?
C22A C21A S1C C24C -65.70(15) . . . . ?
C22C C21A S1C C24C -6.02(7) . . . . ?
C3A C21A S1C C24C -177.78(10) . . . . ?
S1A C21A S1C C24C 15.68(6) . . . . ?
C22A C21A C22C C23C 28.64(10) . . . . ?
C3A C21A C22C C23C -172.46(11) . . . . ?
S1A C21A C22C C23C -84.98(12) . . . . ?
S1C C21A C22C C23C 16.22(10) . . . . ?
C21A C22C C23C C24C -18.92(11) . . . . ?
C22C C23C C24C S1C 13.17(10) . . . . ?
C21A S1C C24C C23C -4.45(9) . . . . ?
C14B N1B C1B O1B -2.0(4) . . . . ?
C3B N1B C1B O1B -175.5(2) . . . . ?
C14B N1B C1B C2B 177.4(2) . . . . ?
C3B N1B C1B C2B 3.8(2) . . . . ?
O1B C1B C2B C4B 55.6(3) . . . . ?
N1B C1B C2B C4B -123.6(2) . . . . ?
O1B C1B C2B C3B 175.6(3) . . . . ?
N1B C1B C2B C3B -3.60(15) . . . . ?
C1B N1B C3B C21B -122.7(2) . . . . ?
C14B N1B C3B C21B 64.3(3) . . . . ?
C1B N1B C3B C2B -3.8(2) . . . . ?
C14B N1B C3B C2B -176.8(2) . . . . ?
C1B C2B C3B N1B 3.33(14) . . . . ?
C4B C2B C3B N1B 122.6(2) . . . . ?
C1B C2B C3B C21B 119.7(2) . . . . ?
C4B C2B C3B C21B -121.0(2) . . . . ?
C6B N2B C4B C5B 134.6(2) . . . . ?
C6B N2B C4B C2B -102.6(2) . . . . ?
C1B C2B C4B N2B 43.0(2) . . . . ?
C3B C2B C4B N2B -57.8(2) . . . . ?
C1B C2B C4B C5B 165.6(2) . . . . ?
C3B C2B C4B C5B 64.8(2) . . . . ?
C4B N2B C6B O2B -1.4(3) . . . . ?
C4B N2B C6B O3B 179.0(2) . . . . ?
C7B O3B C6B O2B 6.9(3) . . . . ?
C7B O3B C6B N2B -173.5(2) . . . . ?
C6B O3B C7B C8B 173.0(2) . . . . ?
O3B C7B C8B C13B 96.5(2) . . . . ?
O3B C7B C8B C9B -82.6(3) . . . . ?
C13B C8B C9B C10B -0.7(4) . . . . ?
C7B C8B C9B C10B 178.4(3) . . . . ?
C8B C9B C10B C11B -1.1(4) . . . . ?
C9B C10B C11B C12B 1.2(5) . . . . ?
C10B C11B C12B C13B 0.6(5) . . . . ?
C11B C12B C13B C8B -2.6(4) . . . . ?
C9B C8B C13B C12B 2.6(4) . . . . ?
C7B C8B C13B C12B -176.5(2) . . . . ?
C1B N1B C14B C15B -107.4(3) . . . . ?
C3B N1B C14B C15B 63.6(3) . . . . ?
N1B C14B C15B C16B 26.2(3) . . . . ?
N1B C14B C15B C20B -158.7(2) . . . . ?
C20B C15B C16B C17B 2.4(4) . . . . ?
C14B C15B C16B C17B 177.4(3) . . . . ?
C15B C16B C17B C18B 1.8(5) . . . . ?
C16B C17B C18B C19B -5.3(5) . . . . ?
C17B C18B C19B C20B 4.6(5) . . . . ?
C16B C15B C20B C19B -3.1(4) . . . . ?
C14B C15B C20B C19B -178.3(3) . . . . ?
C18B C19B C20B C15B -0.4(5) . . . . ?
N1B C3B C21B C22D -155.04(12) . . . . ?
C2B C3B C21B C22D 105.2(2) . . . . ?
N1B C3B C21B C22B 6.0(2) . . . . ?
C2B C3B C21B C22B -93.8(2) . . . . ?
N1B C3B C21B S1D 28.4(2) . . . . ?
C2B C3B C21B S1D -71.4(2) . . . . ?
N1B C3B C21B S1B -171.08(11) . . . . ?
C2B C3B C21B S1B 89.1(2) . . . . ?
C22D C21B S1B C24B 62.37(13) . . . . ?
C22B C21B S1B C24B 4.85(6) . . . . ?
C3B C21B S1B C24B -177.51(10) . . . . ?
S1D C21B S1B C24B -14.97(6) . . . . ?
C22D C21B C22B C23B -18.58(10) . . . . ?
C3B C21B C22B C23B 176.59(12) . . . . ?
S1D C21B C22B C23B 99.36(14) . . . . ?
S1B C21B C22B C23B -6.05(10) . . . . ?
C21B C22B C23B C24B 3.70(12) . . . . ?
C22B C23B C24B S1B 0.44(10) . . . . ?
C21B S1B C24B C23B -3.20(8) . . . . ?
C22D C21B S1D C24D -1.74(6) . . . . ?
C22B C21B S1D C24D -68.23(11) . . . . ?
C3B C21B S1D C24D 175.37(10) . . . . ?
S1B C21B S1D C24D 13.35(6) . . . . ?
C22B C21B C22D C23D 23.03(9) . . . . ?
C3B C21B C22D C23D -171.58(11) . . . . ?
S1D C21B C22D C23D 5.39(9) . . . . ?
S1B C21B C22D C23D -102.6(2) . . . . ?
C21B C22D C23D C24D -6.63(10) . . . . ?
C22D C23D C24D S1D 4.94(10) . . . . ?
C21B S1D C24D C23D -1.98(8) . . . . ?
